data_4118441
loop_
_publ_author_name
'Margaret A. Greene'
'Michel Pr\'evost'
'Joshua Tolopilo'
'K. A. Woerpel'

_publ_section_title
;
 Diastereoselective Synthesis of Seven-Membered-Ring trans-Alkenes from
 Dienes and Aldehydes by Silylene Transfer
;
_journal_name_full 'Journal of the American Chemical Society'
_journal_page_first 12482
_journal_page_last 12484
_journal_paper_doi 10.1021/ja305713v
_journal_volume 134
_journal_year 2012
_chemical_formula_sum 'C20 H32 O Si'
_chemical_formula_weight 316.55
_chemical_name_systematic
; 
 ? 
;
_space_group_IT_number 14
_symmetry_cell_setting monoclinic
_symmetry_space_group_name_Hall '-P 2ybc'
_symmetry_space_group_name_H-M 'P 1 21/c 1'
_atom_sites_solution_hydrogens difmap
_atom_sites_solution_primary direct
_atom_sites_solution_secondary difmap
_audit_creation_method SHELXTL
_cell_angle_alpha 90.00
_cell_angle_beta 99.6550(7)
_cell_angle_gamma 90.00
_cell_formula_units_Z 4
_cell_length_a 14.6430(8)
_cell_length_b 9.0342(5)
_cell_length_c 14.9309(8)
_cell_measurement_reflns_used 9925
_cell_measurement_temperature 143(2)
_cell_measurement_theta_max 28.14
_cell_measurement_theta_min 2.65
_cell_volume 1947.20(18)
_computing_cell_refinement 'Bruker SAINT'
_computing_data_collection 'Bruker APEX2'
_computing_data_reduction 'Bruker SAINT'
_computing_molecular_graphics 'Bruker SHELXTL'
_computing_publication_material 'Bruker SHELXTL'
_computing_structure_refinement 'SHELXL-97 (Sheldrick, 2008)'
_computing_structure_solution 'SHELXS-97 (Sheldrick, 2008)'
_diffrn_ambient_temperature 143(2)
_diffrn_measured_fraction_theta_full 0.936
_diffrn_measured_fraction_theta_max 0.936
_diffrn_measurement_device_type 'Bruker APEX-II CCD'
_diffrn_measurement_method '\f and \w scans'
_diffrn_radiation_monochromator graphite
_diffrn_radiation_source 'fine-focus sealed tube'
_diffrn_radiation_type MoK\a
_diffrn_radiation_wavelength 0.71073
_diffrn_reflns_av_R_equivalents 0.0222
_diffrn_reflns_av_sigmaI/netI 0.0182
_diffrn_reflns_limit_h_max 19
_diffrn_reflns_limit_h_min -19
_diffrn_reflns_limit_k_max 12
_diffrn_reflns_limit_k_min -11
_diffrn_reflns_limit_l_max 19
_diffrn_reflns_limit_l_min -18
_diffrn_reflns_number 21783
_diffrn_reflns_theta_full 28.50
_diffrn_reflns_theta_max 28.50
_diffrn_reflns_theta_min 1.41
_exptl_absorpt_coefficient_mu 0.122
_exptl_absorpt_correction_T_max 0.9803
_exptl_absorpt_correction_T_min 0.9535
_exptl_absorpt_correction_type numerical
_exptl_absorpt_process_details 'Bruker SADABS'
_exptl_crystal_colour colorless
_exptl_crystal_density_diffrn 1.080
_exptl_crystal_density_meas ?
_exptl_crystal_description irregular
_exptl_crystal_F_000 696
_exptl_crystal_size_max 0.40
_exptl_crystal_size_mid 0.29
_exptl_crystal_size_min 0.16
_refine_diff_density_max 0.395
_refine_diff_density_min -0.217
_refine_diff_density_rms 0.040
_refine_ls_extinction_method none
_refine_ls_goodness_of_fit_ref 1.037
_refine_ls_hydrogen_treatment refall
_refine_ls_matrix_type full
_refine_ls_number_parameters 327
_refine_ls_number_reflns 4619
_refine_ls_number_restraints 0
_refine_ls_restrained_S_all 1.037
_refine_ls_R_factor_all 0.0414
_refine_ls_R_factor_gt 0.0347
_refine_ls_shift/su_max 0.000
_refine_ls_shift/su_mean 0.000
_refine_ls_structure_factor_coef Fsqd
_refine_ls_weighting_details 'calc w=1/[\s^2^(Fo^2^)+(0.0547P)^2^+0.4634P] where P=(Fo^2^+2Fc^2^)/3'
_refine_ls_weighting_scheme calc
_refine_ls_wR_factor_gt 0.0920
_refine_ls_wR_factor_ref 0.0969
_reflns_number_gt 3999
_reflns_number_total 4619
_reflns_threshold_expression >2sigma(I)
_cod_data_source_file ja305713v_si_003.cif
_cod_data_source_block kaw155
_cod_depositor_comments
;
The following automatic conversions were performed:

'_exptl_crystal_density_meas' value 'none' was changed to '?' - the
value is perceived as not measured.

Automatic conversion script
Id: cif_fix_values 3008 2015-01-20 13:52:24Z robertas 
;
_cod_database_code 4118441

loop_
_symmetry_equiv_pos_as_xyz
'x, y, z'
'-x, y+1/2, -z+1/2'
'-x, -y, -z'
'x, -y-1/2, z-1/2'

loop_
_atom_site_label
_atom_site_type_symbol
_atom_site_fract_x
_atom_site_fract_y
_atom_site_fract_z
_atom_site_U_iso_or_equiv
_atom_site_adp_type
_atom_site_occupancy
_atom_site_symmetry_multiplicity
_atom_site_calc_flag
Si1 Si 0.273703(19) 0.48253(3) 0.104754(18) 0.01830(9) Uani 1 1 d
O1 O 0.18558(5) 0.49623(8) 0.16210(5) 0.02011(17) Uani 1 1 d
C1 C 0.14173(7) 0.35593(11) 0.17232(7) 0.0199(2) Uani 1 1 d
C2 C 0.21653(8) 0.23493(12) 0.17527(7) 0.0213(2) Uani 1 1 d
C3 C 0.27053(7) 0.27265(12) 0.09722(7) 0.0210(2) Uani 1 1 d
C4 C 0.35753(9) 0.18558(13) 0.09980(8) 0.0287(3) Uani 1 1 d
C5 C 0.38164(12) 0.11173(18) 0.03135(10) 0.0452(4) Uani 1 1 d
C6 C 0.17631(10) 0.07882(13) 0.16953(8) 0.0299(3) Uani 1 1 d
C7 C 0.09635(7) 0.35729(12) 0.25593(7) 0.0206(2) Uani 1 1 d
C8 C 0.01845(8) 0.27039(13) 0.25932(8) 0.0253(2) Uani 1 1 d
C9 C -0.02057(8) 0.26345(13) 0.33812(8) 0.0280(2) Uani 1 1 d
C10 C 0.01785(8) 0.34509(13) 0.41355(8) 0.0274(2) Uani 1 1 d
C11 C 0.09450(8) 0.43372(13) 0.41030(8) 0.0261(2) Uani 1 1 d
C12 C 0.13371(8) 0.43968(12) 0.33194(7) 0.0231(2) Uani 1 1 d
C13 C 0.37830(8) 0.56672(13) 0.17990(8) 0.0260(2) Uani 1 1 d
C14 C 0.40121(9) 0.47599(16) 0.26781(9) 0.0329(3) Uani 1 1 d
C15 C 0.35628(10) 0.72515(15) 0.20757(10) 0.0365(3) Uani 1 1 d
C16 C 0.46370(9) 0.56778(18) 0.13282(10) 0.0375(3) Uani 1 1 d
C17 C 0.24013(8) 0.56612(13) -0.01297(7) 0.0252(2) Uani 1 1 d
C18 C 0.13883(10) 0.52498(17) -0.04830(9) 0.0362(3) Uani 1 1 d
C19 C 0.30057(11) 0.49990(18) -0.07755(9) 0.0387(3) Uani 1 1 d
C20 C 0.24853(13) 0.73480(16) -0.01410(11) 0.0442(4) Uani 1 1 d
H1A H 0.0931(8) 0.3370(14) 0.1193(8) 0.018(3) Uiso 1 1 d
H2A H 0.2590(9) 0.2459(14) 0.2330(9) 0.019(3) Uiso 1 1 d
H3A H 0.2289(9) 0.2527(15) 0.0393(9) 0.024(3) Uiso 1 1 d
H4A H 0.3997(10) 0.1838(17) 0.1560(11) 0.038(4) Uiso 1 1 d
H5A H 0.3401(12) 0.108(2) -0.0272(13) 0.053(5) Uiso 1 1 d
H5B H 0.4414(12) 0.059(2) 0.0377(11) 0.052(5) Uiso 1 1 d
H6A H 0.2236(11) 0.0075(17) 0.1666(11) 0.037(4) Uiso 1 1 d
H6B H 0.1486(10) 0.0531(16) 0.2216(10) 0.030(3) Uiso 1 1 d
H6C H 0.1293(11) 0.0721(18) 0.1152(11) 0.044(4) Uiso 1 1 d
H8A H -0.0088(10) 0.2139(16) 0.2069(10) 0.033(4) Uiso 1 1 d
H9A H -0.0743(10) 0.2005(16) 0.3396(9) 0.031(4) Uiso 1 1 d
H10A H -0.0076(10) 0.3390(17) 0.4686(10) 0.037(4) Uiso 1 1 d
H11A H 0.1215(11) 0.4903(16) 0.4620(11) 0.035(4) Uiso 1 1 d
H12A H 0.1890(10) 0.5019(15) 0.3301(9) 0.027(3) Uiso 1 1 d
H14A H 0.4513(12) 0.5215(18) 0.3072(11) 0.045(4) Uiso 1 1 d
H14B H 0.4182(11) 0.3740(19) 0.2564(11) 0.043(4) Uiso 1 1 d
H14C H 0.3479(12) 0.4734(18) 0.3008(11) 0.045(4) Uiso 1 1 d
H15A H 0.2997(11) 0.7284(17) 0.2327(10) 0.041(4) Uiso 1 1 d
H15B H 0.4062(12) 0.763(2) 0.2539(12) 0.052(5) Uiso 1 1 d
H15C H 0.3478(11) 0.795(2) 0.1553(12) 0.051(5) Uiso 1 1 d
H16A H 0.4783(11) 0.4655(19) 0.1138(11) 0.046(4) Uiso 1 1 d
H16B H 0.4554(11) 0.6336(19) 0.0808(11) 0.044(4) Uiso 1 1 d
H16C H 0.5178(11) 0.6029(18) 0.1738(11) 0.044(4) Uiso 1 1 d
H18A H 0.1199(11) 0.5652(19) -0.1082(12) 0.048(4) Uiso 1 1 d
H18B H 0.1272(11) 0.417(2) -0.0515(11) 0.044(4) Uiso 1 1 d
H18C H 0.0962(12) 0.5650(19) -0.0098(12) 0.047(4) Uiso 1 1 d
H19A H 0.2820(11) 0.5400(19) -0.1396(12) 0.046(4) Uiso 1 1 d
H19B H 0.2925(12) 0.392(2) -0.0834(12) 0.054(5) Uiso 1 1 d
H19C H 0.3673(14) 0.520(2) -0.0576(13) 0.060(5) Uiso 1 1 d
H20A H 0.2123(12) 0.783(2) 0.0285(12) 0.054(5) Uiso 1 1 d
H20B H 0.2242(12) 0.768(2) -0.0746(13) 0.054(5) Uiso 1 1 d
H20C H 0.3130(13) 0.766(2) 0.0021(12) 0.053(5) Uiso 1 1 d

loop_
_atom_site_aniso_label
_atom_site_aniso_U_11
_atom_site_aniso_U_22
_atom_site_aniso_U_33
_atom_site_aniso_U_23
_atom_site_aniso_U_13
_atom_site_aniso_U_12
Si1 0.01864(15) 0.01881(15) 0.01811(15) -0.00001(10) 0.00502(11) 0.00131(10)
O1 0.0212(4) 0.0182(4) 0.0225(4) 0.0005(3) 0.0081(3) 0.0007(3)
C1 0.0208(5) 0.0207(5) 0.0183(5) 0.0000(4) 0.0034(4) -0.0022(4)
C2 0.0277(5) 0.0191(5) 0.0172(5) -0.0004(4) 0.0041(4) 0.0008(4)
C3 0.0251(5) 0.0209(5) 0.0173(5) -0.0011(4) 0.0044(4) 0.0030(4)
C4 0.0324(6) 0.0269(6) 0.0270(6) -0.0006(5) 0.0051(5) 0.0086(5)
C5 0.0497(8) 0.0496(9) 0.0382(8) -0.0054(6) 0.0125(7) 0.0226(7)
C6 0.0456(7) 0.0207(6) 0.0251(6) -0.0006(4) 0.0109(5) -0.0026(5)
C7 0.0205(5) 0.0217(5) 0.0198(5) 0.0022(4) 0.0038(4) 0.0017(4)
C8 0.0232(5) 0.0270(6) 0.0256(5) 0.0001(4) 0.0034(4) -0.0027(4)
C9 0.0229(5) 0.0290(6) 0.0338(6) 0.0051(5) 0.0093(5) -0.0021(5)
C10 0.0294(6) 0.0292(6) 0.0265(6) 0.0052(4) 0.0124(5) 0.0050(5)
C11 0.0298(6) 0.0275(6) 0.0218(5) -0.0015(4) 0.0064(4) 0.0023(5)
C12 0.0228(5) 0.0245(5) 0.0226(5) -0.0009(4) 0.0055(4) -0.0015(4)
C13 0.0222(5) 0.0292(6) 0.0273(5) -0.0054(4) 0.0059(4) -0.0029(4)
C14 0.0260(6) 0.0430(7) 0.0274(6) -0.0051(5) -0.0019(5) -0.0016(5)
C15 0.0374(7) 0.0309(6) 0.0419(7) -0.0124(6) 0.0083(6) -0.0061(5)
C16 0.0245(6) 0.0498(8) 0.0399(7) -0.0083(6) 0.0103(5) -0.0079(6)
C17 0.0293(6) 0.0252(6) 0.0223(5) 0.0052(4) 0.0081(4) 0.0030(4)
C18 0.0328(7) 0.0473(8) 0.0261(6) 0.0094(6) -0.0020(5) 0.0030(6)
C19 0.0445(8) 0.0501(9) 0.0246(6) 0.0042(6) 0.0147(6) 0.0078(6)
C20 0.0657(10) 0.0270(7) 0.0394(8) 0.0107(6) 0.0073(7) 0.0005(7)

loop_
_atom_type_symbol
_atom_type_description
_atom_type_scat_dispersion_real
_atom_type_scat_dispersion_imag
_atom_type_scat_source
C C 0.0033 0.0016 'International Tables Vol C Tables 4.2.6.8 and 6.1.1.4'
H H 0.0000 0.0000 'International Tables Vol C Tables 4.2.6.8 and 6.1.1.4'
O O 0.0106 0.0060 'International Tables Vol C Tables 4.2.6.8 and 6.1.1.4'
Si Si 0.0817 0.0704 'International Tables Vol C Tables 4.2.6.8 and 6.1.1.4'

loop_
_geom_angle_atom_site_label_1
_geom_angle_atom_site_label_2
_geom_angle_atom_site_label_3
_geom_angle
O1 Si1 C13 106.47(4)
O1 Si1 C3 95.23(4)
C13 Si1 C3 116.36(5)
O1 Si1 C17 110.04(4)
C13 Si1 C17 116.44(5)
C3 Si1 C17 109.99(5)
C1 O1 Si1 112.70(6)
O1 C1 C7 110.27(8)
O1 C1 C2 107.43(8)
C7 C1 C2 113.02(8)
C6 C2 C1 112.83(10)
C6 C2 C3 113.67(9)
C1 C2 C3 105.76(8)
C4 C3 C2 113.90(9)
C4 C3 Si1 120.82(8)
C2 C3 Si1 100.67(7)
C5 C4 C3 125.85(12)
C12 C7 C8 119.00(10)
C12 C7 C1 120.79(9)
C8 C7 C1 120.16(10)
C7 C8 C9 120.71(11)
C10 C9 C8 119.66(11)
C9 C10 C11 120.02(10)
C10 C11 C12 120.25(11)
C11 C12 C7 120.36(10)
C16 C13 C14 108.48(11)
C16 C13 C15 109.93(11)
C14 C13 C15 107.01(10)
C16 C13 Si1 111.74(8)
C14 C13 Si1 109.27(8)
C15 C13 Si1 110.28(8)
C20 C17 C18 108.21(11)
C20 C17 C19 108.99(11)
C18 C17 C19 108.40(11)
C20 C17 Si1 113.41(9)
C18 C17 Si1 107.87(8)
C19 C17 Si1 109.82(8)

loop_
_geom_bond_atom_site_label_1
_geom_bond_atom_site_label_2
_geom_bond_distance
Si1 O1 1.6685(8)
Si1 C13 1.8992(12)
Si1 C3 1.8995(11)
Si1 C17 1.9005(11)
O1 C1 1.4405(12)
C1 C7 1.5095(14)
C1 C2 1.5428(15)
C2 C6 1.5252(15)
C2 C3 1.5519(14)
C3 C4 1.4922(15)
C4 C5 1.3174(18)
C7 C12 1.3904(15)
C7 C8 1.3925(15)
C8 C9 1.3929(16)
C9 C10 1.3844(18)
C10 C11 1.3861(17)
C11 C12 1.3881(15)
C13 C16 1.5340(16)
C13 C14 1.5361(18)
C13 C15 1.5388(17)
C17 C20 1.5292(18)
C17 C18 1.5343(18)
C17 C19 1.5353(17)

loop_
_geom_torsion_atom_site_label_1
_geom_torsion_atom_site_label_2
_geom_torsion_atom_site_label_3
_geom_torsion_atom_site_label_4
_geom_torsion
C13 Si1 O1 C1 -125.21(7)
C3 Si1 O1 C1 -5.73(7)
C17 Si1 O1 C1 107.78(7)
Si1 O1 C1 C7 153.86(7)
Si1 O1 C1 C2 30.30(9)
O1 C1 C2 C6 -170.10(8)
C7 C1 C2 C6 68.04(12)
O1 C1 C2 C3 -45.25(10)
C7 C1 C2 C3 -167.11(8)
C6 C2 C3 C4 -66.88(13)
C1 C2 C3 C4 168.79(9)
C6 C2 C3 Si1 162.29(8)
C1 C2 C3 Si1 37.96(9)
O1 Si1 C3 C4 -146.07(8)
C13 Si1 C3 C4 -34.77(10)
C17 Si1 C3 C4 100.38(9)
O1 Si1 C3 C2 -19.73(7)
C13 Si1 C3 C2 91.57(7)
C17 Si1 C3 C2 -133.28(7)
C2 C3 C4 C5 129.43(15)
Si1 C3 C4 C5 -110.55(15)
O1 C1 C7 C12 -32.02(13)
C2 C1 C7 C12 88.23(12)
O1 C1 C7 C8 150.83(9)
C2 C1 C7 C8 -88.91(12)
C12 C7 C8 C9 -1.27(17)
C1 C7 C8 C9 175.93(10)
C7 C8 C9 C10 0.73(18)
C8 C9 C10 C11 0.30(18)
C9 C10 C11 C12 -0.77(18)
C10 C11 C12 C7 0.21(17)
C8 C7 C12 C11 0.80(16)
C1 C7 C12 C11 -176.38(10)
O1 Si1 C13 C16 -177.28(9)
C3 Si1 C13 C16 78.09(10)
C17 Si1 C13 C16 -54.17(11)
O1 Si1 C13 C14 62.67(9)
C3 Si1 C13 C14 -41.96(10)
C17 Si1 C13 C14 -174.23(8)
O1 Si1 C13 C15 -54.68(9)
C3 Si1 C13 C15 -159.32(8)
C17 Si1 C13 C15 68.42(10)
O1 Si1 C17 C20 81.07(11)
C13 Si1 C17 C20 -40.17(12)
C3 Si1 C17 C20 -175.29(10)
O1 Si1 C17 C18 -38.77(10)
C13 Si1 C17 C18 -160.00(8)
C3 Si1 C17 C18 64.88(9)
O1 Si1 C17 C19 -156.72(9)
C13 Si1 C17 C19 82.05(10)
C3 Si1 C17 C19 -53.07(10)
